data_1520895
loop_
_publ_author_name
'Boyer-Candalen, C.'
'Deudon, C.'
'Meerschaut, A.'

_publ_section_title
;
 Synthesis and structure determination of Nd16 Ti5 S17 O17
;
_journal_name_full 'Journal of Solid State Chemistry'
_journal_page_first 554
_journal_page_last 559
_journal_volume 152
_journal_year 2000
_chemical_formula_sum 'Nd16 O17 S17 Ti5'
_chemical_name_systematic 'Nd16 Ti5 S17 O17'
_space_group_IT_number 87
_symmetry_space_group_name_Hall '-I 4'
_symmetry_space_group_name_H-M 'I 4/m'
_cell_angle_alpha 90
_cell_angle_beta 90
_cell_angle_gamma 90
_cell_formula_units_Z 2
_cell_length_a 22.153
_cell_length_b 22.153
_cell_length_c 3.9426
_cell_volume 1934.852
_citation_journal_id_ASTM JSSCBI
_cod_data_source_file Boyer-Candalen_JSSCBI_2000_1932.cif
_cod_data_source_block Nd16O17S17Ti5
_cod_database_code 1520895

loop_
_symmetry_equiv_pos_as_xyz
x,y,z
-y,x,z
-x,-y,z
y,-x,z
-x,-y,-z
y,-x,-z
x,y,-z
-y,x,-z
x+1/2,y+1/2,z+1/2
-y+1/2,x+1/2,z+1/2
-x+1/2,-y+1/2,z+1/2
y+1/2,-x+1/2,z+1/2
-x+1/2,-y+1/2,-z+1/2
y+1/2,-x+1/2,-z+1/2
x+1/2,y+1/2,-z+1/2
-y+1/2,x+1/2,-z+1/2

loop_
_atom_site_label
_atom_site_type_symbol
_atom_site_fract_x
_atom_site_fract_y
_atom_site_fract_z
_atom_site_occupancy
_atom_site_U_iso_or_equiv
O5 O-2 0.5 0.5 0.5 1 0.0
S5 S-2 0.85062 0.46172 0.5 1 0.0
S2 S-2 0 0.5 0.25 0.29 0.0
O1 O-2 0.6978 0.5956 0.5 1 0.0
Ti2 Ti+4 0.5 0.5 0 1 0.0
Ti1 Ti+4 0.74982 0.53325 0.5 1 0.0
O3 O-2 0.659 0.3778 0 1 0.0
S3 S-2 0.7537 0.18653 0 1 0.0
O2 O-2 0.7151 0.4587 0.5 1 0.0
S1 S-2 0.51421 0.39281 0 1 0.0
S6 S-2 0 0.5 0 0.21 0.0
O4 O-2 0.7677 0.5325 0 1 0.0
S4 S-2 0.8312 0.62157 0.5 1 0.0
Nd4 Nd+3 0.61272 0.41358 0.5 1 0.0
Nd3 Nd+3 0.8838 0.54797 0 1 0.0
Nd1 Nd+3 0.75857 0.40784 0 1 0.0
Nd2 Nd+3 0.65726 0.27256 0 1 0.0
